data_2100568
loop_
_publ_author_name
'P. A. McGregor'
'D. R. Allan'
'S. Parsons'
'S. J. Clark'

_publ_section_title
;
Hexamer formation in tertiary butyl alcohol (2-methyl-2-propanol,
C4H10O)
;
_journal_coeditor_code WS5038
_journal_date_accepted 2006-04-27
_journal_date_recd_electronic 2005-10-27
_journal_issue 4
_journal_name_full 'Acta Crystallographica, Section B'
_journal_page_first 599
_journal_page_last 605
_journal_paper_category FA
_journal_paper_doi 10.1107/S0108768106015424
_journal_volume 62
_journal_year 2006
_chemical_formula_sum 'C4 H10 O'
_space_group_IT_number 147
_symmetry_cell_setting trigonal
_symmetry_space_group_name_Hall '-P 3'
_symmetry_space_group_name_H-M 'P -3'
_cell_angle_alpha 90
_cell_angle_beta 90
_cell_angle_gamma 120
_cell_length_a 17.5898
_cell_length_b 17.5898
_cell_length_c 8.1014
_cell_volume 2170.76
_cod_data_source_file ws5038.cif
_cod_database_code 2100568

loop_
_symmetry_equiv_pos_site_id
_symmetry_equiv_pos_as_xyz
1 x,y,z
2 -y,x-y,z
3 -x+y,-x,z
4 -x,-y,-z
5 y,-x+y,-z
6 x-y,x,-z

loop_
_atom_site_type_symbol
_atom_site_label
_atom_site_fract_x
_atom_site_fract_y
_atom_site_fract_z
O O1 0.16187 0.59063 0.0803
H H1 0.18967 0.55515 0.04841
C C1 0.11828 0.55968 0.23715
C C2 0.03864 0.46944 0.21465
H H2 0.05884 0.42242 0.17844
H H3 -0.00386 0.47146 0.11904
H H4 0.00068 0.44593 0.3289
C C3 0.09132 0.625 0.28936
H H5 0.14914 0.68947 0.30777
H H6 0.05447 0.60447 0.40481
H H7 0.05027 0.63049 0.19503
C C4 0.18113 0.55695 0.36156
H H8 0.23824 0.62226 0.376
H H9 0.20341 0.51215 0.32068
H H10 0.1495 0.53483 0.48171
O O2 0.49001 0.2543 0.00108
H H11 0.51873 0.2195 -0.0294
C C5 0.45156 0.22827 0.16331
C C6 0.51612 0.22403 0.28026
H H12 0.575 0.28827 0.29087
H H13 0.48722 0.20327 0.40281
H H14 0.53451 0.17695 0.23536
C C7 0.3692 0.13934 0.15232
H H15 0.38588 0.08954 0.11741
H H16 0.33375 0.12008 0.26973
H H17 0.32579 0.14147 0.05894
C C8 0.43066 0.29805 0.21412
H H18 0.49091 0.36139 0.22336
H H19 0.38863 0.3031 0.12106
H H20 0.39702 0.28263 0.3329
O O3 0.09909 0.17013 0.45959
H H21 0.03559 0.14401 0.48938
C C9 0.11583 0.21614 0.30513
C C10 0.20674 0.23681 0.25634
H H22 0.20807 0.17628 0.23504
H H23 0.25291 0.27315 0.35499
H H24 0.22782 0.27641 0.1443
C C11 0.11148 0.29934 0.33042
H H25 0.04485 0.28365 0.36255
H H26 0.13217 0.3411 0.2206
H H27 0.15492 0.33666 0.43194
C C12 0.04928 0.15824 0.17743
H H28 0.05382 0.0993 0.15797
H H29 0.06208 0.19314 0.06018
H H30 -0.01738 0.13882 0.21699
